data_4338173
loop_
_publ_author_name
'Dau, Minh Thuy'
'Shakirova, Julia R.'
'Karttunen, Antti J.'
'Grachova, Elena V.'
'Tunik, Sergey P.'
'Melnikov, Alexey S.'
'Pakkanen, Tapani A.'
'Koshevoy, Igor O.'

_publ_section_title
;
 Coinage metal complexes supported by the tri- and tetraphosphine ligands.
;
_journal_issue 9
_journal_name_full 'Inorganic chemistry'
_journal_page_first 4705
_journal_page_last 4715
_journal_paper_doi 10.1021/ic500402m
_journal_volume 53
_journal_year 2014
_chemical_formula_moiety 'C64 H62 Au Cu2 O2 P6, 3(F6 P), 2(C4 H10 O), 2(C H2 Cl2)'
_chemical_formula_sum 'C74 H86 Au Cl4 Cu2 F18 O4 P9'
_chemical_formula_weight 2126.00
_chemical_name_systematic
; 
 ? 
;
_space_group_IT_number 2
_symmetry_cell_setting triclinic
_symmetry_space_group_name_Hall '-P 1'
_symmetry_space_group_name_H-M 'P -1'
_atom_sites_solution_hydrogens geom
_atom_sites_solution_primary direct
_atom_sites_solution_secondary difmap
_audit_creation_method SHELXL-97
_cell_angle_alpha 114.4110(10)
_cell_angle_beta 104.1270(10)
_cell_angle_gamma 106.1380(10)
_cell_formula_units_Z 1
_cell_length_a 13.4925(2)
_cell_length_b 13.9213(2)
_cell_length_c 14.0484(3)
_cell_measurement_reflns_used 9424
_cell_measurement_temperature 120(2)
_cell_measurement_theta_max 35.00
_cell_measurement_theta_min 2.48
_cell_volume 2104.89(7)
_computing_cell_refinement 'SAINT (Bruker AXS, 2009)'
_computing_data_collection 'APEX2 (Bruker AXS, 2010)'
_computing_data_reduction 'SAINT (Bruker AXS, 2009)'
_computing_molecular_graphics 'Diamond v.3.2g (Brandenburg, 2011)'
_computing_publication_material 'SHELXL-97 (Sheldrick, 2008)'
_computing_structure_refinement 'SHELXL-97 (Sheldrick, 2008)'
_computing_structure_solution 'SUPERFLIP (Palatinus & Chapuis, 2007)'
_diffrn_ambient_temperature 120(2)
_diffrn_detector_area_resol_mean 16
_diffrn_measured_fraction_theta_full 0.999
_diffrn_measured_fraction_theta_max 0.999
_diffrn_measurement_device '62mm x 62mm CCD camera on three-circle goniostat'
_diffrn_measurement_device_type 'Bruker SMART APEX II CCD'
_diffrn_measurement_method '\f scans and \w scans'
_diffrn_radiation_monochromator 'flat graphite crystal'
_diffrn_radiation_source 'fine-focus sealed tube'
_diffrn_radiation_type MoK\a
_diffrn_radiation_wavelength 0.71073
_diffrn_reflns_av_R_equivalents 0.0177
_diffrn_reflns_av_sigmaI/netI 0.0138
_diffrn_reflns_limit_h_max 16
_diffrn_reflns_limit_h_min -16
_diffrn_reflns_limit_k_max 17
_diffrn_reflns_limit_k_min -17
_diffrn_reflns_limit_l_max 17
_diffrn_reflns_limit_l_min -17
_diffrn_reflns_number 40544
_diffrn_reflns_theta_full 26.00
_diffrn_reflns_theta_max 26.00
_diffrn_reflns_theta_min 1.72
_exptl_absorpt_coefficient_mu 2.624
_exptl_absorpt_correction_T_max 0.5270
_exptl_absorpt_correction_T_min 0.4355
_exptl_absorpt_correction_type numerical
_exptl_absorpt_process_details 'SADABS (Sheldrick, 2008)'
_exptl_crystal_colour yellow
_exptl_crystal_density_diffrn 1.677
_exptl_crystal_density_method 'not measured'
_exptl_crystal_description block
_exptl_crystal_F_000 1064
_exptl_crystal_size_max 0.38
_exptl_crystal_size_mid 0.31
_exptl_crystal_size_min 0.28
_refine_diff_density_max 3.577
_refine_diff_density_min -1.229
_refine_diff_density_rms 0.079
_refine_ls_extinction_method none
_refine_ls_goodness_of_fit_ref 1.083
_refine_ls_hydrogen_treatment constr
_refine_ls_matrix_type full
_refine_ls_number_parameters 564
_refine_ls_number_reflns 8275
_refine_ls_number_restraints 28
_refine_ls_restrained_S_all 1.082
_refine_ls_R_factor_all 0.0255
_refine_ls_R_factor_gt 0.0253
_refine_ls_shift/su_max 0.001
_refine_ls_shift/su_mean 0.000
_refine_ls_structure_factor_coef Fsqd
_refine_ls_weighting_details 'calc w=1/[\s^2^(Fo^2^)+(0.0260P)^2^+4.5801P] where P=(Fo^2^+2Fc^2^)/3'
_refine_ls_weighting_scheme calc
_refine_ls_wR_factor_gt 0.0627
_refine_ls_wR_factor_ref 0.0628
_reflns_number_gt 8192
_reflns_number_total 8275
_reflns_threshold_expression >2sigma(I)
_cod_data_source_file ic500402m_si_003.cif
_cod_data_source_block 2
_cod_depositor_comments 'Adding full bibliography for 4338172--4338179.cif.'
_cod_original_cell_volume 2104.89(6)
_cod_database_code 4338173

loop_
_symmetry_equiv_pos_as_xyz
'x, y, z'
'-x, -y, -z'

loop_
_atom_site_label
_atom_site_type_symbol
_atom_site_fract_x
_atom_site_fract_y
_atom_site_fract_z
_atom_site_U_iso_or_equiv
_atom_site_adp_type
_atom_site_occupancy
_atom_site_symmetry_multiplicity
_atom_site_calc_flag
_atom_site_refinement_flags
_atom_site_disorder_assembly
_atom_site_disorder_group
C1 C 0.6672(2) 0.2320(2) 0.0013(2) 0.0174(5) Uani 1 1 d . . .
C2 C 0.5854(2) 0.1196(3) -0.0437(3) 0.0255(6) Uani 1 1 d . . .
H2 H 0.6056 0.0560 -0.0640 0.031 Uiso 1 1 calc R . .
C3 C 0.4747(3) 0.1006(3) -0.0588(3) 0.0325(7) Uani 1 1 d . . .
H3 H 0.4194 0.0241 -0.0889 0.039 Uiso 1 1 calc R . .
C4 C 0.4444(3) 0.1927(3) -0.0303(3) 0.0303(7) Uani 1 1 d . . .
H4 H 0.3686 0.1794 -0.0402 0.036 Uiso 1 1 calc R . .
C5 C 0.5242(3) 0.3036(3) 0.0123(3) 0.0264(6) Uani 1 1 d . . .
H5 H 0.5033 0.3667 0.0313 0.032 Uiso 1 1 calc R . .
C6 C 0.6352(2) 0.3233(3) 0.0275(2) 0.0215(6) Uani 1 1 d . . .
H6 H 0.6897 0.3998 0.0561 0.026 Uiso 1 1 calc R . .
C7 C 0.8321(2) 0.1497(2) 0.0531(2) 0.0181(5) Uani 1 1 d . . .
C8 C 0.8664(3) 0.0690(3) -0.0094(3) 0.0285(7) Uani 1 1 d . . .
H8 H 0.8810 0.0687 -0.0723 0.034 Uiso 1 1 calc R . .
C9 C 0.8794(3) -0.0118(3) 0.0207(4) 0.0403(9) Uani 1 1 d . . .
H9 H 0.9020 -0.0679 -0.0226 0.048 Uiso 1 1 calc R . .
C10 C 0.8598(3) -0.0110(3) 0.1124(4) 0.0411(9) Uani 1 1 d . . .
H10 H 0.8689 -0.0664 0.1322 0.049 Uiso 1 1 calc R . .
C11 C 0.8269(3) 0.0697(3) 0.1758(3) 0.0346(8) Uani 1 1 d . . .
H11 H 0.8142 0.0705 0.2397 0.042 Uiso 1 1 calc R . .
C12 C 0.8124(2) 0.1498(3) 0.1463(3) 0.0248(6) Uani 1 1 d . . .
H12 H 0.7889 0.2049 0.1895 0.030 Uiso 1 1 calc R . .
C13 C 1.1187(2) 0.3959(2) 0.1623(2) 0.0174(5) Uani 1 1 d . . .
C14 C 1.1840(2) 0.3862(3) 0.0987(2) 0.0225(6) Uani 1 1 d . . .
H14 H 1.1763 0.4122 0.0458 0.027 Uiso 1 1 calc R . .
C15 C 1.2599(3) 0.3387(3) 0.1125(3) 0.0321(7) Uani 1 1 d . . .
H15 H 1.3052 0.3334 0.0700 0.039 Uiso 1 1 calc R . .
C16 C 1.2701(3) 0.2992(3) 0.1879(3) 0.0383(8) Uani 1 1 d . . .
H16 H 1.3226 0.2669 0.1975 0.046 Uiso 1 1 calc R . .
C17 C 1.2039(3) 0.3064(3) 0.2496(3) 0.0388(8) Uani 1 1 d . . .
H17 H 1.2105 0.2778 0.3006 0.047 Uiso 1 1 calc R . .
C18 C 1.1282(3) 0.3548(3) 0.2378(3) 0.0269(6) Uani 1 1 d . . .
H18 H 1.0832 0.3599 0.2806 0.032 Uiso 1 1 calc R . .
C19 C 0.6729(2) 0.3237(2) -0.2947(2) 0.0175(5) Uani 1 1 d . . .
C20 C 0.6188(2) 0.3221(3) -0.2223(3) 0.0226(6) Uani 1 1 d . . .
H20 H 0.6430 0.2990 -0.1693 0.027 Uiso 1 1 calc R . .
C21 C 0.5295(3) 0.3542(3) -0.2271(3) 0.0296(7) Uani 1 1 d . . .
H21 H 0.4927 0.3528 -0.1777 0.036 Uiso 1 1 calc R . .
C22 C 0.4946(3) 0.3879(3) -0.3039(3) 0.0311(7) Uani 1 1 d . . .
H22 H 0.4334 0.4093 -0.3077 0.037 Uiso 1 1 calc R . .
C23 C 0.5486(3) 0.3906(3) -0.3757(3) 0.0292(7) Uani 1 1 d . . .
H23 H 0.5245 0.4146 -0.4279 0.035 Uiso 1 1 calc R . .
C24 C 0.6372(2) 0.3586(3) -0.3720(2) 0.0233(6) Uani 1 1 d . . .
H24 H 0.6737 0.3603 -0.4216 0.028 Uiso 1 1 calc R . .
C25 C 0.7362(2) 0.1519(2) -0.4294(2) 0.0169(5) Uani 1 1 d . . .
C26 C 0.6223(3) 0.0895(3) -0.5025(3) 0.0262(6) Uani 1 1 d . . .
H26 H 0.5685 0.1126 -0.4788 0.031 Uiso 1 1 calc R . .
C27 C 0.5865(3) -0.0067(3) -0.6105(3) 0.0340(7) Uani 1 1 d . . .
H27 H 0.5083 -0.0491 -0.6602 0.041 Uiso 1 1 calc R . .
C28 C 0.6636(3) -0.0408(3) -0.6458(3) 0.0287(7) Uani 1 1 d . . .
H28 H 0.6388 -0.1063 -0.7199 0.034 Uiso 1 1 calc R . .
C29 C 0.7771(3) 0.0200(3) -0.5737(3) 0.0284(7) Uani 1 1 d . . .
H29 H 0.8303 -0.0037 -0.5982 0.034 Uiso 1 1 calc R . .
C30 C 0.8139(3) 0.1158(3) -0.4655(3) 0.0238(6) Uani 1 1 d . . .
H30 H 0.8921 0.1569 -0.4158 0.029 Uiso 1 1 calc R . .
C31 C 0.8983(2) 0.3953(2) 0.1518(2) 0.0162(5) Uani 1 1 d . . .
H31A H 0.8563 0.4443 0.1628 0.019 Uiso 1 1 calc R . .
H31B H 0.9128 0.3808 0.2161 0.019 Uiso 1 1 calc R . .
C32 C 0.8998(2) 0.3870(2) -0.2874(2) 0.0152(5) Uani 1 1 d . . .
H32A H 0.9572 0.3577 -0.3003 0.018 Uiso 1 1 calc R . .
H32B H 0.8678 0.3976 -0.3518 0.018 Uiso 1 1 calc R . .
Au1 Au 1.0000 0.5000 0.0000 0.01385(5) Uani 1 2 d S . .
Cu1 Cu 0.84427(3) 0.25385(3) -0.13527(2) 0.01515(7) Uani 1 1 d . . .
F1 F 1.1450(2) 0.3866(2) -0.14453(19) 0.0454(5) Uani 1 1 d . . .
F2 F 1.1718(2) 0.2270(2) -0.1696(2) 0.0527(6) Uani 1 1 d . . .
F3 F 1.26530(19) 0.2482(2) -0.2791(2) 0.0541(6) Uani 1 1 d . . .
F4 F 1.32005(19) 0.3968(2) -0.0994(2) 0.0513(6) Uani 1 1 d . . .
F5 F 1.2384(2) 0.40804(19) -0.25215(19) 0.0479(6) Uani 1 1 d . . .
F6 F 1.08985(18) 0.2366(2) -0.3227(2) 0.0522(6) Uani 1 1 d . . .
F7 F 0.9437(2) 0.37069(18) 0.39187(17) 0.0455(5) Uani 1 1 d . . .
F8 F 1.11092(18) 0.5273(2) 0.47510(18) 0.0455(5) Uani 1 1 d . . .
F9 F 1.05297(18) 0.45748(19) 0.58112(17) 0.0394(5) Uani 1 1 d . . .
O1 O 0.9426(2) 0.1597(2) -0.1794(2) 0.0328(5) Uani 1 1 d . . .
H2O1 H 0.9153 0.0795 -0.2364 0.049 Uiso 1 1 d R . .
H1O1 H 1.0165 0.1920 -0.1734 0.049 Uiso 1 1 d R . .
P1 P 0.81138(6) 0.25487(6) 0.01539(6) 0.01410(13) Uani 1 1 d . . .
P2 P 1.03215(5) 0.47261(6) 0.15366(5) 0.01322(13) Uani 1 1 d . . .
P3 P 0.78614(5) 0.27795(6) -0.28650(6) 0.01435(13) Uani 1 1 d . . .
P4 P 1.20636(7) 0.31684(7) -0.21227(7) 0.02462(16) Uani 1 1 d . . .
P5 P 1.0000 0.5000 0.5000 0.0273(2) Uani 1 2 d S . .
O2 O 0.8448(4) -0.0640(3) -0.3433(3) 0.0339(10) Uani 0.779(8) 1 d P A 1
C34 C 0.6674(5) -0.0858(6) -0.3318(6) 0.0470(16) Uani 0.779(8) 1 d P A 1
H34A H 0.5853 -0.1299 -0.3754 0.071 Uiso 0.779(8) 1 calc PR A 1
H34B H 0.6885 -0.0027 -0.3038 0.071 Uiso 0.779(8) 1 calc PR A 1
H34C H 0.6907 -0.0966 -0.2666 0.071 Uiso 0.779(8) 1 calc PR A 1
C35 C 0.7251(6) -0.1288(5) -0.4077(5) 0.0397(14) Uani 0.779(8) 1 d P A 1
H35A H 0.7036 -0.2129 -0.4369 0.048 Uiso 0.779(8) 1 calc PR A 1
H35B H 0.7014 -0.1186 -0.4740 0.048 Uiso 0.779(8) 1 calc PR A 1
C36 C 0.9101(5) -0.0955(5) -0.4085(5) 0.0409(15) Uani 0.779(8) 1 d P A 1
H36A H 0.9882 -0.0329 -0.3665 0.049 Uiso 0.779(8) 1 calc PR A 1
H36B H 0.8767 -0.1016 -0.4830 0.049 Uiso 0.779(8) 1 calc PR A 1
C37 C 0.9142(4) -0.2110(5) -0.4303(4) 0.0401(13) Uani 0.779(8) 1 d P A 1
H37A H 0.9602 -0.2279 -0.4737 0.060 Uiso 0.779(8) 1 calc PR A 1
H37B H 0.8372 -0.2739 -0.4742 0.060 Uiso 0.779(8) 1 calc PR A 1
H37C H 0.9477 -0.2053 -0.3568 0.060 Uiso 0.779(8) 1 calc PR A 1
C136 C 0.8149(18) -0.169(2) -0.4525(18) 0.056(4) Uani 0.221(8) 1 d P A 2
H13A H 0.7772 -0.2513 -0.4733 0.067 Uiso 0.221(8) 1 calc PR A 2
H13B H 0.7852 -0.1635 -0.5208 0.067 Uiso 0.221(8) 1 calc PR A 2
C135 C 0.673(3) -0.122(3) -0.382(2) 0.056(4) Uani 0.221(8) 1 d PU A 2
H13C H 0.6402 -0.1091 -0.4444 0.067 Uiso 0.221(8) 1 calc PR A 2
H13D H 0.6347 -0.2061 -0.4097 0.067 Uiso 0.221(8) 1 calc PR A 2
C134 C 0.653(2) -0.059(3) -0.289(2) 0.056(4) Uani 0.221(8) 1 d PU A 2
H13E H 0.5715 -0.0846 -0.3113 0.083 Uiso 0.221(8) 1 calc PR A 2
H13F H 0.6893 0.0241 -0.2625 0.083 Uiso 0.221(8) 1 calc PR A 2
H13G H 0.6848 -0.0722 -0.2273 0.083 Uiso 0.221(8) 1 calc PR A 2
O12 O 0.7931(19) -0.0861(19) -0.3505(19) 0.055(5) Uani 0.221(8) 1 d PU A 2
C137 C 0.928(2) -0.132(3) -0.414(2) 0.056(4) Uani 0.221(8) 1 d PU A 2
H13H H 0.9465 -0.1799 -0.4754 0.083 Uiso 0.221(8) 1 calc PR A 2
H13I H 0.9559 -0.1405 -0.3479 0.083 Uiso 0.221(8) 1 calc PR A 2
H13J H 0.9643 -0.0503 -0.3917 0.083 Uiso 0.221(8) 1 calc PR A 2
C33 C 0.3461(10) 0.6663(9) 0.6952(10) 0.043(2) Uani 0.572(10) 1 d PD B 3
H33A H 0.3737 0.6903 0.7772 0.051 Uiso 0.572(10) 1 calc PR B 3
H33B H 0.2649 0.6117 0.6574 0.051 Uiso 0.572(10) 1 calc PR B 3
Cl1 Cl 0.3615(3) 0.7897(3) 0.6836(3) 0.0601(10) Uani 0.572(10) 1 d PD B 3
Cl2 Cl 0.4200(7) 0.5957(8) 0.6331(8) 0.102(2) Uani 0.572(10) 1 d PD B 3
Cl12 Cl 0.3637(5) 0.5272(5) 0.5675(4) 0.0582(13) Uani 0.428(10) 1 d PD B 4
Cl11 Cl 0.4000(6) 0.7615(5) 0.7215(6) 0.100(3) Uani 0.428(10) 1 d PD B 4
C133 C 0.3421(14) 0.6154(10) 0.6841(11) 0.053(4) Uani 0.428(10) 1 d PD B 4
H13K H 0.3774 0.6089 0.7505 0.063 Uiso 0.428(10) 1 calc PR B 4
H13L H 0.2599 0.5878 0.6646 0.063 Uiso 0.428(10) 1 calc PR B 4

loop_
_atom_site_aniso_label
_atom_site_aniso_U_11
_atom_site_aniso_U_22
_atom_site_aniso_U_33
_atom_site_aniso_U_23
_atom_site_aniso_U_13
_atom_site_aniso_U_12
C1 0.0170(13) 0.0202(13) 0.0153(12) 0.0099(11) 0.0073(10) 0.0066(11)
C2 0.0206(14) 0.0198(14) 0.0319(16) 0.0125(13) 0.0087(12) 0.0063(12)
C3 0.0189(15) 0.0287(17) 0.0420(19) 0.0178(15) 0.0098(14) 0.0030(13)
C4 0.0180(14) 0.0406(19) 0.0319(17) 0.0176(15) 0.0122(13) 0.0122(14)
C5 0.0243(15) 0.0301(16) 0.0261(15) 0.0123(13) 0.0119(12) 0.0154(13)
C6 0.0213(14) 0.0207(14) 0.0216(14) 0.0101(12) 0.0095(11) 0.0086(12)
C7 0.0145(12) 0.0138(13) 0.0226(14) 0.0103(11) 0.0046(11) 0.0028(10)
C8 0.0273(16) 0.0219(15) 0.0396(18) 0.0159(14) 0.0180(14) 0.0112(13)
C9 0.0326(18) 0.0258(17) 0.072(3) 0.0283(18) 0.0241(18) 0.0168(15)
C10 0.0262(17) 0.0344(19) 0.071(3) 0.040(2) 0.0113(17) 0.0100(15)
C11 0.0283(16) 0.0343(18) 0.0377(18) 0.0278(16) 0.0043(14) 0.0024(14)
C12 0.0236(15) 0.0218(14) 0.0241(15) 0.0138(12) 0.0059(12) 0.0037(12)
C13 0.0175(13) 0.0135(12) 0.0168(13) 0.0057(11) 0.0050(10) 0.0061(10)
C14 0.0254(15) 0.0201(14) 0.0206(14) 0.0082(12) 0.0106(12) 0.0104(12)
C15 0.0313(17) 0.0326(17) 0.0336(17) 0.0120(15) 0.0174(14) 0.0198(15)
C16 0.0398(19) 0.040(2) 0.043(2) 0.0198(17) 0.0159(16) 0.0298(17)
C17 0.052(2) 0.044(2) 0.041(2) 0.0302(18) 0.0202(17) 0.0321(18)
C18 0.0356(17) 0.0305(16) 0.0275(16) 0.0195(14) 0.0170(13) 0.0202(14)
C19 0.0155(12) 0.0135(12) 0.0177(13) 0.0051(11) 0.0051(10) 0.0047(10)
C20 0.0210(14) 0.0239(15) 0.0263(15) 0.0148(13) 0.0116(12) 0.0097(12)
C21 0.0258(16) 0.0334(17) 0.0375(18) 0.0192(15) 0.0204(14) 0.0151(14)
C22 0.0228(15) 0.0337(17) 0.0404(18) 0.0179(15) 0.0143(14) 0.0176(14)
C23 0.0285(16) 0.0322(17) 0.0304(16) 0.0179(14) 0.0097(13) 0.0168(14)
C24 0.0217(14) 0.0255(15) 0.0215(14) 0.0110(12) 0.0087(12) 0.0107(12)
C25 0.0212(13) 0.0130(12) 0.0149(12) 0.0070(10) 0.0075(11) 0.0058(11)
C26 0.0216(14) 0.0203(14) 0.0260(15) 0.0055(12) 0.0070(12) 0.0077(12)
C27 0.0294(17) 0.0243(16) 0.0256(16) 0.0034(13) -0.0003(13) 0.0070(14)
C28 0.0420(18) 0.0197(15) 0.0173(14) 0.0053(12) 0.0099(13) 0.0128(14)
C29 0.0356(17) 0.0229(15) 0.0261(16) 0.0089(13) 0.0168(14) 0.0142(14)
C30 0.0232(14) 0.0206(14) 0.0230(14) 0.0078(12) 0.0099(12) 0.0086(12)
C31 0.0163(12) 0.0148(12) 0.0172(13) 0.0080(11) 0.0084(10) 0.0056(10)
C32 0.0154(12) 0.0134(12) 0.0140(12) 0.0058(10) 0.0064(10) 0.0041(10)
Au1 0.01562(7) 0.01220(7) 0.01243(7) 0.00676(6) 0.00564(5) 0.00376(5)
Cu1 0.02066(16) 0.00994(15) 0.00760(14) 0.00419(12) 0.00435(12) -0.00104(12)
F1 0.0639(14) 0.0613(14) 0.0509(13) 0.0379(12) 0.0427(12) 0.0481(13)
F2 0.0593(15) 0.0413(13) 0.0732(17) 0.0419(13) 0.0280(13) 0.0219(11)
F3 0.0407(12) 0.0385(12) 0.0759(17) 0.0135(12) 0.0342(12) 0.0236(10)
F4 0.0392(12) 0.0411(12) 0.0474(13) 0.0150(11) -0.0004(10) 0.0114(10)
F5 0.0734(16) 0.0389(12) 0.0465(13) 0.0277(11) 0.0368(12) 0.0243(12)
F6 0.0277(11) 0.0633(15) 0.0424(13) 0.0183(12) 0.0068(9) 0.0101(10)
F7 0.0650(15) 0.0331(11) 0.0239(10) 0.0089(9) 0.0134(10) 0.0156(11)
F8 0.0410(12) 0.0697(15) 0.0382(12) 0.0348(12) 0.0231(10) 0.0227(11)
F9 0.0530(13) 0.0477(12) 0.0285(10) 0.0252(10) 0.0187(9) 0.0254(11)
O1 0.0328(12) 0.0382(13) 0.0402(13) 0.0204(11) 0.0240(11) 0.0238(11)
P1 0.0151(3) 0.0123(3) 0.0153(3) 0.0075(3) 0.0073(3) 0.0049(3)
P2 0.0146(3) 0.0120(3) 0.0129(3) 0.0069(3) 0.0061(2) 0.0044(3)
P3 0.0143(3) 0.0133(3) 0.0136(3) 0.0061(3) 0.0060(3) 0.0047(3)
P4 0.0229(4) 0.0228(4) 0.0321(4) 0.0142(3) 0.0135(3) 0.0130(3)
P5 0.0346(6) 0.0304(6) 0.0163(5) 0.0120(5) 0.0120(5) 0.0119(5)
O2 0.035(2) 0.032(2) 0.0311(18) 0.0117(15) 0.0145(18) 0.0154(18)
C34 0.032(3) 0.051(4) 0.049(4) 0.022(3) 0.012(3) 0.016(3)
C35 0.041(3) 0.037(3) 0.033(3) 0.020(2) 0.006(3) 0.012(2)
C36 0.061(4) 0.035(3) 0.043(3) 0.023(2) 0.028(3) 0.032(3)
C37 0.052(3) 0.036(3) 0.040(3) 0.021(2) 0.022(2) 0.026(2)
C136 0.056(6) 0.063(6) 0.049(5) 0.032(5) 0.020(4) 0.025(4)
C135 0.056(6) 0.063(6) 0.049(5) 0.032(5) 0.020(4) 0.025(4)
C134 0.056(6) 0.063(6) 0.049(5) 0.032(5) 0.020(4) 0.025(4)
O12 0.047(9) 0.070(9) 0.057(8) 0.038(6) 0.025(7) 0.024(7)
C137 0.056(6) 0.063(6) 0.049(5) 0.032(5) 0.020(4) 0.025(4)
C33 0.040(4) 0.063(7) 0.047(4) 0.044(5) 0.022(4) 0.023(5)
Cl1 0.0803(18) 0.0537(13) 0.0625(15) 0.0317(11) 0.0483(14) 0.0304(11)
Cl2 0.130(4) 0.154(5) 0.163(6) 0.133(5) 0.113(5) 0.120(4)
Cl12 0.077(3) 0.084(3) 0.068(3) 0.059(2) 0.046(2) 0.059(2)
Cl11 0.116(4) 0.081(3) 0.099(4) 0.033(3) 0.071(3) 0.032(3)
C133 0.053(7) 0.081(12) 0.044(6) 0.045(8) 0.026(5) 0.028(9)

loop_
_atom_type_symbol
_atom_type_description
_atom_type_scat_dispersion_real
_atom_type_scat_dispersion_imag
_atom_type_scat_source
C C 0.0033 0.0016 'International Tables Vol C Tables 4.2.6.8 and 6.1.1.4'
H H 0.0000 0.0000 'International Tables Vol C Tables 4.2.6.8 and 6.1.1.4'
Au Au -2.0133 8.8022 'International Tables Vol C Tables 4.2.6.8 and 6.1.1.4'
Cl Cl 0.1484 0.1585 'International Tables Vol C Tables 4.2.6.8 and 6.1.1.4'
Cu Cu 0.3201 1.2651 'International Tables Vol C Tables 4.2.6.8 and 6.1.1.4'
F F 0.0171 0.0103 'International Tables Vol C Tables 4.2.6.8 and 6.1.1.4'
O O 0.0106 0.0060 'International Tables Vol C Tables 4.2.6.8 and 6.1.1.4'
P P 0.1023 0.0942 'International Tables Vol C Tables 4.2.6.8 and 6.1.1.4'

loop_
_geom_angle_atom_site_label_1
_geom_angle_atom_site_label_2
_geom_angle_atom_site_label_3
_geom_angle
_geom_angle_site_symmetry_1
_geom_angle_site_symmetry_3
C6 C1 C2 119.0(3) . .
C6 C1 P1 121.3(2) . .
C2 C1 P1 119.6(2) . .
C3 C2 C1 120.1(3) . .
C3 C2 H2 120.0 . .
C1 C2 H2 120.0 . .
C4 C3 C2 120.3(3) . .
C4 C3 H3 119.8 . .
C2 C3 H3 119.8 . .
C5 C4 C3 119.9(3) . .
C5 C4 H4 120.0 . .
C3 C4 H4 120.0 . .
C4 C5 C6 120.1(3) . .
C4 C5 H5 120.0 . .
C6 C5 H5 120.0 . .
C5 C6 C1 120.6(3) . .
C5 C6 H6 119.7 . .
C1 C6 H6 119.7 . .
C8 C7 C12 119.5(3) . .
C8 C7 P1 121.1(2) . .
C12 C7 P1 119.4(2) . .
C7 C8 C9 119.5(3) . .
C7 C8 H8 120.3 . .
C9 C8 H8 120.3 . .
C10 C9 C8 120.5(3) . .
C10 C9 H9 119.7 . .
C8 C9 H9 119.7 . .
C9 C10 C11 120.4(3) . .
C9 C10 H10 119.8 . .
C11 C10 H10 119.8 . .
C10 C11 C12 119.9(3) . .
C10 C11 H11 120.1 . .
C12 C11 H11 120.1 . .
C11 C12 C7 120.2(3) . .
C11 C12 H12 119.9 . .
C7 C12 H12 119.9 . .
C14 C13 C18 119.7(3) . .
C14 C13 P2 118.9(2) . .
C18 C13 P2 121.2(2) . .
C15 C14 C13 120.2(3) . .
C15 C14 H14 119.9 . .
C13 C14 H14 119.9 . .
C16 C15 C14 120.1(3) . .
C16 C15 H15 120.0 . .
C14 C15 H15 120.0 . .
C15 C16 C17 120.1(3) . .
C15 C16 H16 119.9 . .
C17 C16 H16 119.9 . .
C16 C17 C18 120.6(3) . .
C16 C17 H17 119.7 . .
C18 C17 H17 119.7 . .
C17 C18 C13 119.3(3) . .
C17 C18 H18 120.3 . .
C13 C18 H18 120.3 . .
C20 C19 C24 119.4(3) . .
C20 C19 P3 118.3(2) . .
C24 C19 P3 122.3(2) . .
C19 C20 C21 120.5(3) . .
C19 C20 H20 119.8 . .
C21 C20 H20 119.8 . .
C22 C21 C20 119.7(3) . .
C22 C21 H21 120.2 . .
C20 C21 H21 120.2 . .
C21 C22 C23 120.2(3) . .
C21 C22 H22 119.9 . .
C23 C22 H22 119.9 . .
C24 C23 C22 120.6(3) . .
C24 C23 H23 119.7 . .
C22 C23 H23 119.7 . .
C23 C24 C19 119.6(3) . .
C23 C24 H24 120.2 . .
C19 C24 H24 120.2 . .
C26 C25 C30 119.0(3) . .
C26 C25 P3 121.5(2) . .
C30 C25 P3 119.5(2) . .
C25 C26 C27 120.3(3) . .
C25 C26 H26 119.9 . .
C27 C26 H26 119.9 . .
C28 C27 C26 120.3(3) . .
C28 C27 H27 119.8 . .
C26 C27 H27 119.8 . .
C27 C28 C29 120.0(3) . .
C27 C28 H28 120.0 . .
C29 C28 H28 120.0 . .
C28 C29 C30 120.3(3) . .
C28 C29 H29 119.8 . .
C30 C29 H29 119.8 . .
C29 C30 C25 120.1(3) . .
C29 C30 H30 120.0 . .
C25 C30 H30 120.0 . .
P2 C31 P1 111.24(14) . .
P2 C31 H31A 109.4 . .
P1 C31 H31A 109.4 . .
P2 C31 H31B 109.4 . .
P1 C31 H31B 109.4 . .
H31A C31 H31B 108.0 . .
P2 C32 P3 112.09(13) 2_765 .
P2 C32 H32A 109.2 2_765 .
P3 C32 H32A 109.2 . .
P2 C32 H32B 109.2 2_765 .
P3 C32 H32B 109.2 . .
H32A C32 H32B 107.9 . .
P2 Au1 P2 180.0 2_765 .
P2 Au1 Cu1 85.291(17) 2_765 2_765
P2 Au1 Cu1 94.708(17) . 2_765
P2 Au1 Cu1 94.709(17) 2_765 .
P2 Au1 Cu1 85.292(17) . .
Cu1 Au1 Cu1 180.0 2_765 .
O1 Cu1 P1 110.48(7) . .
O1 Cu1 P3 102.72(7) . .
P1 Cu1 P3 144.92(3) . .
O1 Cu1 Au1 106.58(7) . .
P1 Cu1 Au1 92.926(19) . .
P3 Cu1 Au1 88.143(19) . .
Cu1 O1 H2O1 127.1 . .
Cu1 O1 H1O1 125.4 . .
H2O1 O1 H1O1 102.4 . .
C7 P1 C1 102.81(12) . .
C7 P1 C31 102.82(12) . .
C1 P1 C31 102.75(12) . .
C7 P1 Cu1 118.90(10) . .
C1 P1 Cu1 113.83(9) . .
C31 P1 Cu1 113.78(9) . .
C13 P2 C31 108.65(12) . .
C13 P2 C32 107.37(12) . 2_765
C31 P2 C32 105.14(12) . 2_765
C13 P2 Au1 115.24(9) . .
C31 P2 Au1 109.86(9) . .
C32 P2 Au1 110.07(9) 2_765 .
C19 P3 C25 104.16(12) . .
C19 P3 C32 105.47(12) . .
C25 P3 C32 100.96(12) . .
C19 P3 Cu1 114.42(9) . .
C25 P3 Cu1 117.06(9) . .
C32 P3 Cu1 113.23(9) . .
F3 P4 F4 91.61(14) . .
F3 P4 F5 90.67(13) . .
F4 P4 F5 90.42(13) . .
F3 P4 F6 90.05(13) . .
F4 P4 F6 177.92(14) . .
F5 P4 F6 90.81(14) . .
F3 P4 F2 91.34(14) . .
F4 P4 F2 89.56(14) . .
F5 P4 F2 177.99(13) . .
F6 P4 F2 89.16(14) . .
F3 P4 F1 179.56(16) . .
F4 P4 F1 88.83(13) . .
F5 P4 F1 89.34(12) . .
F6 P4 F1 89.51(13) . .
F2 P4 F1 88.65(13) . .
F7 P5 F7 179.998(2) . 2_766
F7 P5 F9 89.47(11) . 2_766
F7 P5 F9 90.53(11) 2_766 2_766
F7 P5 F9 90.53(11) . .
F7 P5 F9 89.47(11) 2_766 .
F9 P5 F9 179.999(1) 2_766 .
F7 P5 F8 89.85(12) . .
F7 P5 F8 90.16(12) 2_766 .
F9 P5 F8 89.91(11) 2_766 .
F9 P5 F8 90.09(11) . .
F7 P5 F8 90.16(12) . 2_766
F7 P5 F8 89.84(12) 2_766 2_766
F9 P5 F8 90.09(11) 2_766 2_766
F9 P5 F8 89.91(11) . 2_766
F8 P5 F8 180.0 . 2_766
C35 O2 C36 114.3(4) . .
C35 C34 H34A 109.5 . .
C35 C34 H34B 109.5 . .
H34A C34 H34B 109.5 . .
C35 C34 H34C 109.5 . .
H34A C34 H34C 109.5 . .
H34B C34 H34C 109.5 . .
O2 C35 C34 109.0(4) . .
O2 C35 H35A 109.9 . .
C34 C35 H35A 109.9 . .
O2 C35 H35B 109.9 . .
C34 C35 H35B 109.9 . .
H35A C35 H35B 108.3 . .
O2 C36 C37 112.6(4) . .
O2 C36 H36A 109.1 . .
C37 C36 H36A 109.1 . .
O2 C36 H36B 109.1 . .
C37 C36 H36B 109.1 . .
H36A C36 H36B 107.8 . .
C36 C37 H37A 109.5 . .
C36 C37 H37B 109.5 . .
H37A C37 H37B 109.5 . .
C36 C37 H37C 109.5 . .
H37A C37 H37C 109.5 . .
H37B C37 H37C 109.5 . .
C137 C136 O12 106(2) . .
C137 C136 H13A 110.5 . .
O12 C136 H13A 110.5 . .
C137 C136 H13B 110.5 . .
O12 C136 H13B 110.5 . .
H13A C136 H13B 108.7 . .
C134 C135 O12 110(2) . .
C134 C135 H13C 109.6 . .
O12 C135 H13C 109.6 . .
C134 C135 H13D 109.6 . .
O12 C135 H13D 109.6 . .
H13C C135 H13D 108.1 . .
C135 C134 H13E 109.5 . .
C135 C134 H13F 109.5 . .
H13E C134 H13F 109.5 . .
C135 C134 H13G 109.5 . .
H13E C134 H13G 109.5 . .
H13F C134 H13G 109.5 . .
C135 O12 C136 110(2) . .
C136 C137 H13H 109.5 . .
C136 C137 H13I 109.5 . .
H13H C137 H13I 109.5 . .
C136 C137 H13J 109.5 . .
H13H C137 H13J 109.5 . .
H13I C137 H13J 109.5 . .
Cl2 C33 Cl1 111.8(5) . .
Cl2 C33 H33A 109.3 . .
Cl1 C33 H33A 109.3 . .
Cl2 C33 H33B 109.3 . .
Cl1 C33 H33B 109.3 . .
H33A C33 H33B 107.9 . .
Cl12 C133 Cl11 111.3(6) . .
Cl12 C133 H13K 109.4 . .
Cl11 C133 H13K 109.4 . .
Cl12 C133 H13L 109.4 . .
Cl11 C133 H13L 109.4 . .
H13K C133 H13L 108.0 . .

loop_
_geom_bond_atom_site_label_1
_geom_bond_atom_site_label_2
_geom_bond_distance
_geom_bond_site_symmetry_2
C1 C6 1.390(4) .
C1 C2 1.396(4) .
C1 P1 1.827(3) .
C2 C3 1.388(4) .
C2 H2 0.9500 .
C3 C4 1.385(5) .
C3 H3 0.9500 .
C4 C5 1.378(5) .
C4 H4 0.9500 .
C5 C6 1.390(4) .
C5 H5 0.9500 .
C6 H6 0.9500 .
C7 C8 1.386(4) .
C7 C12 1.397(4) .
C7 P1 1.817(3) .
C8 C9 1.392(5) .
C8 H8 0.9500 .
C9 C10 1.374(6) .
C9 H9 0.9500 .
C10 C11 1.376(6) .
C10 H10 0.9500 .
C11 C12 1.384(4) .
C11 H11 0.9500 .
C12 H12 0.9500 .
C13 C14 1.394(4) .
C13 C18 1.395(4) .
C13 P2 1.802(3) .
C14 C15 1.381(4) .
C14 H14 0.9500 .
C15 C16 1.377(5) .
C15 H15 0.9500 .
C16 C17 1.384(5) .
C16 H16 0.9500 .
C17 C18 1.385(5) .
C17 H17 0.9500 .
C18 H18 0.9500 .
C19 C20 1.392(4) .
C19 C24 1.399(4) .
C19 P3 1.809(3) .
C20 C21 1.393(4) .
C20 H20 0.9500 .
C21 C22 1.378(5) .
C21 H21 0.9500 .
C22 C23 1.388(5) .
C22 H22 0.9500 .
C23 C24 1.384(4) .
C23 H23 0.9500 .
C24 H24 0.9500 .
C25 C26 1.386(4) .
C25 C30 1.396(4) .
C25 P3 1.826(3) .
C26 C27 1.390(4) .
C26 H26 0.9500 .
C27 C28 1.372(5) .
C27 H27 0.9500 .
C28 C29 1.379(5) .
C28 H28 0.9500 .
C29 C30 1.386(4) .
C29 H29 0.9500 .
C30 H30 0.9500 .
C31 P2 1.815(3) .
C31 P1 1.844(3) .
C31 H31A 0.9900 .
C31 H31B 0.9900 .
C32 P2 1.822(3) 2_765
C32 P3 1.840(3) .
C32 H32A 0.9900 .
C32 H32B 0.9900 .
Au1 P2 2.3041(6) 2_765
Au1 P2 2.3041(6) .
Au1 Cu1 2.9042(3) 2_765
Au1 Cu1 2.9042(3) .
Cu1 O1 2.136(2) .
Cu1 P1 2.2615(7) .
Cu1 P3 2.2723(7) .
F1 P4 1.613(2) .
F2 P4 1.605(2) .
F3 P4 1.572(2) .
F4 P4 1.585(2) .
F5 P4 1.586(2) .
F6 P4 1.589(2) .
F7 P5 1.594(2) .
F8 P5 1.599(2) .
F9 P5 1.5984(19) .
O1 H2O1 0.9541 .
O1 H1O1 0.9387 .
P2 C32 1.822(3) 2_765
P5 F7 1.594(2) 2_766
P5 F9 1.5984(19) 2_766
P5 F8 1.599(2) 2_766
O2 C35 1.429(7) .
O2 C36 1.444(7) .
C34 C35 1.494(8) .
C34 H34A 0.9800 .
C34 H34B 0.9800 .
C34 H34C 0.9800 .
C35 H35A 0.9900 .
C35 H35B 0.9900 .
C36 C37 1.527(7) .
C36 H36A 0.9900 .
C36 H36B 0.9900 .
C37 H37A 0.9800 .
C37 H37B 0.9800 .
C37 H37C 0.9800 .
C136 C137 1.35(3) .
C136 O12 1.58(3) .
C136 H13A 0.9900 .
C136 H13B 0.9900 .
C135 C134 1.37(3) .
C135 O12 1.45(3) .
C135 H13C 0.9900 .
C135 H13D 0.9900 .
C134 H13E 0.9800 .
C134 H13F 0.9800 .
C134 H13G 0.9800 .
C137 H13H 0.9800 .
C137 H13I 0.9800 .
C137 H13J 0.9800 .
C33 Cl2 1.728(9) .
C33 Cl1 1.751(7) .
C33 H33A 0.9900 .
C33 H33B 0.9900 .
Cl12 C133 1.744(9) .
Cl11 C133 1.749(8) .
C133 H13K 0.9900 .
C133 H13L 0.9900 .
